data_4512556
loop_
_publ_author_name
'Sasaki, Toshiyuki'
'Ida, Yoko'
'Yuge, Tetsuharu'
'Yamamoto, Atsushi'
'Hisaki, Ichiro'
'Tohnai, Norimitsu'
'Miyata, Mikiji'

_publ_section_title
;
 Chirality Generation in Supramolecular Clusters: Analogues of
 Octacoordinated Polyhedrons
;
_journal_issue 2
_journal_name_full 'Crystal Growth &amp; Design'
_journal_page_first 658
_journal_paper_doi 10.1021/cg5013445
_journal_volume 15
_journal_year 2015
_chemical_formula_moiety 'C48 H54 N2 O4 '
_chemical_formula_sum 'C48 H54 N2 O4'
_chemical_formula_weight 722.97
_space_group_IT_number 15
_symmetry_cell_setting monoclinic
_symmetry_Int_Tables_number 15
_symmetry_space_group_name_Hall '-C 2yc'
_symmetry_space_group_name_H-M 'C 1 2/c 1'
_cell_angle_alpha 90.0000
_cell_angle_beta 100.6840
_cell_angle_gamma 90.0000
_cell_formula_units_Z 8
_cell_length_a 13.4190
_cell_length_b 25.7360
_cell_length_c 24.7980
_cell_measurement_reflns_used 22605
_cell_measurement_temperature 213.1
_cell_measurement_theta_max 68.2
_cell_measurement_theta_min 3.4
_cell_volume 8415.563
_computing_cell_refinement PROCESS-AUTO
_computing_data_collection PROCESS-AUTO
_computing_data_reduction CrystalStructure
_computing_publication_material 'CrystalStructure 3.8'
_computing_structure_refinement SHELXL
_computing_structure_solution SIR2004
_diffrn_ambient_temperature 213.1
_diffrn_detector_area_resol_mean 10.00
_diffrn_measured_fraction_theta_full 0.991
_diffrn_measured_fraction_theta_max 0.991
_diffrn_measurement_device_type 'Rigaku RAXIS-RAPID'
_diffrn_measurement_method \w
_diffrn_radiation_type 'Cu K\a'
_diffrn_radiation_wavelength 1.54187
_diffrn_reflns_av_R_equivalents 0.123
_diffrn_reflns_limit_h_max 16
_diffrn_reflns_limit_h_min -16
_diffrn_reflns_limit_k_max 30
_diffrn_reflns_limit_k_min -29
_diffrn_reflns_limit_l_max 29
_diffrn_reflns_limit_l_min -29
_diffrn_reflns_number 44825
_diffrn_reflns_theta_full 68.22
_diffrn_reflns_theta_max 68.22
_exptl_absorpt_coefficient_mu 0.563
_exptl_absorpt_correction_T_max 0.914
_exptl_absorpt_correction_T_min 0.565
_exptl_absorpt_correction_type multi-scan
_exptl_absorpt_process_details
;
    Higashi, T. (1995). Program for Absorption Correction.
    Rigaku Corporation, Tokyo, Japan.
;
_exptl_crystal_colour colorless
_exptl_crystal_density_diffrn 1.141
_exptl_crystal_density_method 'not measured'
_exptl_crystal_description block
_exptl_crystal_F_000 3104.00
_exptl_crystal_size_max 0.50
_exptl_crystal_size_mid 0.24
_exptl_crystal_size_min 0.16
_refine_diff_density_max 0.20
_refine_diff_density_min -0.19
_refine_ls_extinction_coef 0.00033(5)
_refine_ls_extinction_method SHELXL
_refine_ls_goodness_of_fit_ref 1.004
_refine_ls_hydrogen_treatment refall
_refine_ls_number_parameters 489
_refine_ls_number_reflns 7630
_refine_ls_R_factor_gt 0.0725
_refine_ls_shift/su_max 0.0000
_refine_ls_structure_factor_coef Fsqd
_refine_ls_weighting_details 'w = 1/[\s^2^(Fo^2^)+(0.0974P)^2^+0.0000P] where P=(Fo^2^+2Fc^2^)/3'
_refine_ls_weighting_scheme calc
_refine_ls_wR_factor_ref 0.2460
_reflns_number_gt 2787
_reflns_number_total 7630
_reflns_threshold_expression F^2^>2.0\s(F^2^)
_cod_data_source_file 2-TPAA-nBut-tBut-ac-973399.cif
_cod_data_source_block '_20120128-TPAA-nBut-tBut-T'
_cod_depositor_comments 'Adding full bibliography for 4512552--4512556.cif.'
_cod_original_cell_volume 8415.5628
_cod_original_formula_sum 'C48 H54 N2 O4 '
_cod_database_code 4512556

loop_
_symmetry_equiv_pos_site_id
_symmetry_equiv_pos_as_xyz
1 +X,+Y,+Z
2 -X,+Y,1/2-Z
3 -X,-Y,-Z
4 +X,-Y,1/2+Z
5 1/2+X,1/2+Y,+Z
6 1/2-X,1/2+Y,1/2-Z
7 1/2-X,1/2-Y,-Z
8 1/2+X,1/2-Y,1/2+Z

loop_
_atom_site_label
_atom_site_type_symbol
_atom_site_fract_x
_atom_site_fract_y
_atom_site_fract_z
_atom_site_U_iso_or_equiv
_atom_site_adp_type
_atom_site_occupancy
_atom_site_symmetry_multiplicity
_atom_site_calc_flag
_atom_site_refinement_flags
O(1) O 0.5925(2) 0.70904(11) 0.18957(11) 0.0789(8) Uani 1.00 1 d .
O(2) O 0.6669(2) 0.63447(12) 0.17596(11) 0.0846(9) Uani 1.00 1 d .
O(3) O 0.6515(2) 0.51387(13) 0.30531(13) 0.1015(11) Uani 1.00 1 d .
O(4) O 0.6258(2) 0.59189(13) 0.33602(13) 0.0984(11) Uani 1.00 1 d .
N(1) N 0.3916(2) 0.69193(13) 0.19763(13) 0.0787(10) Uani 1.00 1 d .
N(2) N 0.5780(2) 0.54335(12) 0.19694(12) 0.0724(9) Uani 1.00 1 d .
C(1) C 0.3200(3) 0.73073(19) 0.16736(19) 0.0930(14) Uani 1.00 1 d .
C(2) C 0.3604(3) 0.7850(2) 0.1786(2) 0.1144(17) Uani 1.00 1 d .
C(3) C 0.2918(7) 0.8251(3) 0.1531(5) 0.285(7) Uani 1.00 1 d .
C(4) C 0.2041(6) 0.8240(2) 0.1278(4) 0.230(4) Uani 1.00 1 d .
C(5) C 0.6436(3) 0.6801(2) 0.16384(17) 0.0687(11) Uani 1.00 1 d .
C(6) C 0.6789(2) 0.70455(15) 0.11216(14) 0.0583(10) Uani 1.00 1 d .
C(7) C 0.7624(3) 0.74492(15) 0.13086(17) 0.0640(10) Uani 1.00 1 d .
C(8) C 0.7755(3) 0.77018(18) 0.18062(19) 0.0862(13) Uani 1.00 1 d .
C(9) C 0.8504(4) 0.8069(2) 0.1957(2) 0.1037(16) Uani 1.00 1 d .
C(10) C 0.9160(3) 0.81978(18) 0.1614(2) 0.0893(14) Uani 1.00 1 d .
C(11) C 0.9053(3) 0.79554(18) 0.1119(2) 0.0820(13) Uani 1.00 1 d .
C(12) C 0.8302(3) 0.75853(16) 0.09676(18) 0.0735(11) Uani 1.00 1 d .
C(13) C 0.5838(3) 0.73080(17) 0.07770(15) 0.0657(11) Uani 1.00 1 d .
C(14) C 0.5850(3) 0.78021(18) 0.05632(17) 0.0781(12) Uani 1.00 1 d .
C(15) C 0.4985(4) 0.8010(2) 0.02376(18) 0.0953(15) Uani 1.00 1 d .
C(16) C 0.4113(4) 0.7725(2) 0.0124(2) 0.1031(16) Uani 1.00 1 d .
C(17) C 0.4084(3) 0.7232(2) 0.0332(2) 0.0986(15) Uani 1.00 1 d .
C(18) C 0.4940(3) 0.70243(18) 0.06642(17) 0.0829(13) Uani 1.00 1 d .
C(19) C 0.7193(3) 0.66216(16) 0.07803(16) 0.0651(10) Uani 1.00 1 d .
C(20) C 0.6771(3) 0.65191(18) 0.02348(18) 0.0879(14) Uani 1.00 1 d .
C(21) C 0.7172(4) 0.6134(2) -0.00533(19) 0.1045(16) Uani 1.00 1 d .
C(22) C 0.7991(4) 0.58507(19) 0.0188(2) 0.0966(15) Uani 1.00 1 d .
C(23) C 0.8437(3) 0.59502(18) 0.0725(2) 0.0854(13) Uani 1.00 1 d .
C(24) C 0.8053(3) 0.63360(16) 0.10135(18) 0.0745(11) Uani 1.00 1 d .
C(25) C 0.6129(3) 0.50313(18) 0.1606(2) 0.0875(14) Uani 1.00 1 d .
C(26) C 0.5781(4) 0.5208(2) 0.1014(2) 0.1244(19) Uani 1.00 1 d .
C(27) C 0.7276(3) 0.50057(18) 0.1765(2) 0.1036(16) Uani 1.00 1 d .
C(28) C 0.5649(4) 0.4522(2) 0.1721(2) 0.143(2) Uani 1.00 1 d .
C(29) C 0.6802(3) 0.5525(2) 0.33384(19) 0.0778(14) Uani 1.00 1 d .
C(30) C 0.7920(2) 0.55445(16) 0.36729(15) 0.0638(10) Uani 1.00 1 d .
C(31) C 0.8398(2) 0.60380(16) 0.34798(17) 0.0629(10) Uani 1.00 1 d .
C(32) C 0.8930(2) 0.63937(16) 0.38387(17) 0.0690(11) Uani 1.00 1 d .
C(33) C 0.9390(3) 0.68236(17) 0.36519(19) 0.0760(12) Uani 1.00 1 d .
C(34) C 0.9322(3) 0.69075(18) 0.31004(19) 0.0776(12) Uani 1.00 1 d .
C(35) C 0.8781(3) 0.65609(19) 0.27354(18) 0.0833(13) Uani 1.00 1 d .
C(36) C 0.8328(3) 0.61310(17) 0.29221(17) 0.0762(12) Uani 1.00 1 d .
C(37) C 0.7940(3) 0.55718(16) 0.42975(17) 0.0720(11) Uani 1.00 1 d .
C(38) C 0.8842(3) 0.54664(15) 0.46547(17) 0.0763(12) Uani 1.00 1 d .
C(39) C 0.8936(4) 0.55220(17) 0.5217(2) 0.0916(14) Uani 1.00 1 d .
C(40) C 0.8099(5) 0.5671(2) 0.5426(2) 0.1072(18) Uani 1.00 1 d .
C(41) C 0.7199(4) 0.5768(2) 0.5082(2) 0.1121(17) Uani 1.00 1 d .
C(42) C 0.7115(3) 0.57241(18) 0.4520(2) 0.0931(14) Uani 1.00 1 d .
C(43) C 0.8482(3) 0.50489(18) 0.35508(16) 0.0706(12) Uani 1.00 1 d .
C(44) C 0.9353(3) 0.5047(2) 0.33165(17) 0.0815(13) Uani 1.00 1 d .
C(45) C 0.9817(4) 0.4581(3) 0.3223(2) 0.1093(18) Uani 1.00 1 d .
C(46) C 0.9420(6) 0.4116(3) 0.3357(2) 0.125(2) Uani 1.00 1 d .
C(47) C 0.8580(5) 0.4112(2) 0.3594(2) 0.1139(18) Uani 1.00 1 d .
C(48) C 0.8121(3) 0.4572(2) 0.36949(17) 0.0882(14) Uani 1.00 1 d .
H(1) H 0.3669 0.6597 0.1900 0.094 Uiso 1.00 1 c R
H(2) H 0.3991 0.6978 0.2339 0.094 Uiso 1.00 1 c R
H(3) H 0.4522 0.6948 0.1872 0.094 Uiso 1.00 1 c R
H(4) H 0.5960 0.5336 0.2323 0.087 Uiso 1.00 1 c R
H(5) H 0.5102 0.5465 0.1883 0.087 Uiso 1.00 1 c R
H(6) H 0.6071 0.5741 0.1920 0.087 Uiso 1.00 1 c R
H(7) H 0.2541 0.7277 0.1787 0.112 Uiso 1.00 1 c R
H(8) H 0.3101 0.7237 0.1279 0.112 Uiso 1.00 1 c R
H(9) H 0.3748 0.7908 0.2183 0.137 Uiso 1.00 1 c R
H(10) H 0.4246 0.7882 0.1653 0.137 Uiso 1.00 1 c R
H(11) H 0.2900 0.8501 0.1827 0.342 Uiso 1.00 1 c R
H(12) H 0.3293 0.8424 0.1278 0.342 Uiso 1.00 1 c R
H(13) H 0.1835 0.8587 0.1150 0.276 Uiso 1.00 1 c R
H(14) H 0.1598 0.8116 0.1518 0.276 Uiso 1.00 1 c R
H(15) H 0.1996 0.8008 0.0966 0.276 Uiso 1.00 1 c R
H(16) H 0.7321 0.7621 0.2051 0.103 Uiso 1.00 1 c R
H(17) H 0.8565 0.8235 0.2299 0.124 Uiso 1.00 1 c R
H(18) H 0.9671 0.8447 0.1719 0.107 Uiso 1.00 1 c R
H(19) H 0.9493 0.8039 0.0878 0.098 Uiso 1.00 1 c R
H(20) H 0.8247 0.7421 0.0625 0.088 Uiso 1.00 1 c R
H(21) H 0.6447 0.8001 0.0638 0.094 Uiso 1.00 1 c R
H(22) H 0.5001 0.8348 0.0096 0.114 Uiso 1.00 1 c R
H(23) H 0.3531 0.7866 -0.0097 0.124 Uiso 1.00 1 c R
H(24) H 0.3485 0.7035 0.0249 0.118 Uiso 1.00 1 c R
H(25) H 0.4911 0.6690 0.0814 0.099 Uiso 1.00 1 c R
H(26) H 0.6210 0.6713 0.0060 0.105 Uiso 1.00 1 c R
H(27) H 0.6872 0.6067 -0.0420 0.125 Uiso 1.00 1 c R
H(28) H 0.8252 0.5589 -0.0011 0.116 Uiso 1.00 1 c R
H(29) H 0.9001 0.5755 0.0893 0.103 Uiso 1.00 1 c R
H(30) H 0.8376 0.6409 0.1375 0.089 Uiso 1.00 1 c R
H(31) H 0.6113 0.5532 0.0955 0.149 Uiso 1.00 1 c R
H(32) H 0.5052 0.5258 0.0942 0.149 Uiso 1.00 1 c R
H(33) H 0.5956 0.4944 0.0767 0.149 Uiso 1.00 1 c R
H(34) H 0.7465 0.4887 0.2141 0.124 Uiso 1.00 1 c R
H(35) H 0.7560 0.5348 0.1730 0.124 Uiso 1.00 1 c R
H(36) H 0.7537 0.4765 0.1523 0.124 Uiso 1.00 1 c R
H(37) H 0.5884 0.4426 0.2102 0.171 Uiso 1.00 1 c R
H(38) H 0.5838 0.4255 0.1484 0.171 Uiso 1.00 1 c R
H(39) H 0.4917 0.4560 0.1652 0.171 Uiso 1.00 1 c R
H(40) H 0.8982 0.6344 0.4218 0.083 Uiso 1.00 1 c R
H(41) H 0.9750 0.7059 0.3905 0.091 Uiso 1.00 1 c R
H(42) H 0.9640 0.7196 0.2974 0.093 Uiso 1.00 1 c R
H(43) H 0.8719 0.6617 0.2356 0.100 Uiso 1.00 1 c R
H(44) H 0.7967 0.5897 0.2667 0.091 Uiso 1.00 1 c R
H(45) H 0.9406 0.5354 0.4511 0.092 Uiso 1.00 1 c R
H(46) H 0.9559 0.5459 0.5451 0.110 Uiso 1.00 1 c R
H(47) H 0.8147 0.5705 0.5808 0.129 Uiso 1.00 1 c R
H(48) H 0.6630 0.5867 0.5230 0.135 Uiso 1.00 1 c R
H(49) H 0.6494 0.5798 0.4288 0.112 Uiso 1.00 1 c R
H(50) H 0.9627 0.5363 0.3222 0.098 Uiso 1.00 1 c R
H(51) H 1.0404 0.4584 0.3068 0.131 Uiso 1.00 1 c R
H(52) H 0.9727 0.3802 0.3286 0.150 Uiso 1.00 1 c R
H(53) H 0.8314 0.3794 0.3689 0.137 Uiso 1.00 1 c R
H(54) H 0.7550 0.4562 0.3865 0.106 Uiso 1.00 1 c R

loop_
_atom_site_aniso_label
_atom_site_aniso_U_11
_atom_site_aniso_U_22
_atom_site_aniso_U_33
_atom_site_aniso_U_12
_atom_site_aniso_U_13
_atom_site_aniso_U_23
O(1) 0.078(2) 0.091(2) 0.0723(19) 0.0041(16) 0.0230(15) -0.0024(16)
O(2) 0.101(2) 0.073(2) 0.081(2) 0.0001(18) 0.0216(16) 0.0164(17)
O(3) 0.094(2) 0.096(2) 0.097(2) -0.0291(19) -0.0284(18) 0.0197(19)
O(4) 0.064(2) 0.103(2) 0.125(2) 0.0082(18) 0.0104(17) 0.034(2)
N(1) 0.076(2) 0.089(2) 0.071(2) -0.013(2) 0.0157(17) -0.008(2)
N(2) 0.062(2) 0.081(2) 0.072(2) 0.0009(18) 0.0063(16) 0.0008(18)
C(1) 0.072(3) 0.098(4) 0.105(3) 0.000(2) 0.005(2) 0.013(3)
C(2) 0.103(4) 0.094(4) 0.141(4) -0.005(3) 0.009(3) 0.021(3)
C(3) 0.172(9) 0.141(7) 0.476(17) -0.001(6) -0.113(10) 0.095(8)
C(4) 0.159(8) 0.134(6) 0.383(14) 0.032(6) 0.013(8) 0.069(7)
C(5) 0.069(2) 0.077(3) 0.057(2) -0.011(2) 0.003(2) 0.004(2)
C(6) 0.063(2) 0.059(2) 0.050(2) 0.007(2) 0.0044(18) 0.005(2)
C(7) 0.062(2) 0.063(2) 0.066(2) 0.004(2) 0.008(2) 0.004(2)
C(8) 0.100(3) 0.085(3) 0.076(3) -0.025(2) 0.022(2) -0.012(2)
C(9) 0.119(4) 0.106(4) 0.086(3) -0.034(3) 0.021(3) -0.023(3)
C(10) 0.088(3) 0.082(3) 0.095(3) -0.014(2) 0.010(2) -0.000(3)
C(11) 0.074(3) 0.075(3) 0.098(3) -0.002(2) 0.017(2) 0.022(2)
C(12) 0.076(3) 0.072(3) 0.072(2) 0.001(2) 0.012(2) 0.005(2)
C(13) 0.072(3) 0.067(3) 0.057(2) 0.002(2) 0.010(2) -0.002(2)
C(14) 0.079(3) 0.071(3) 0.080(3) 0.008(2) 0.004(2) 0.009(2)
C(15) 0.098(4) 0.092(3) 0.090(3) 0.027(3) 0.002(2) 0.019(2)
C(16) 0.071(3) 0.131(5) 0.103(4) 0.015(3) 0.002(2) 0.006(3)
C(17) 0.083(3) 0.117(4) 0.090(3) -0.007(3) 0.001(2) 0.012(3)
C(18) 0.079(3) 0.086(3) 0.076(2) -0.001(2) -0.004(2) 0.010(2)
C(19) 0.074(2) 0.063(2) 0.059(2) 0.006(2) 0.013(2) 0.002(2)
C(20) 0.114(3) 0.082(3) 0.062(2) 0.019(2) 0.001(2) -0.007(2)
C(21) 0.150(5) 0.091(3) 0.067(3) 0.034(3) 0.005(3) -0.012(2)
C(22) 0.127(4) 0.083(3) 0.083(3) 0.032(3) 0.029(3) -0.007(2)
C(23) 0.096(3) 0.080(3) 0.081(3) 0.018(2) 0.017(2) -0.001(2)
C(24) 0.077(3) 0.072(3) 0.072(2) 0.005(2) 0.008(2) -0.001(2)
C(25) 0.080(3) 0.071(3) 0.110(4) 0.002(2) 0.017(2) -0.026(3)
C(26) 0.118(4) 0.161(5) 0.089(4) 0.023(3) 0.004(3) -0.035(3)
C(27) 0.078(3) 0.105(4) 0.130(4) 0.015(2) 0.024(2) -0.012(3)
C(28) 0.131(4) 0.082(4) 0.217(7) -0.014(3) 0.040(4) -0.031(4)
C(29) 0.063(3) 0.095(4) 0.070(3) -0.019(3) -0.001(2) 0.030(2)
C(30) 0.064(2) 0.063(2) 0.061(2) -0.003(2) 0.0035(19) 0.002(2)
C(31) 0.056(2) 0.064(2) 0.067(2) -0.006(2) 0.008(2) 0.003(2)
C(32) 0.072(2) 0.067(3) 0.067(2) -0.010(2) 0.009(2) 0.005(2)
C(33) 0.071(2) 0.075(3) 0.077(3) -0.010(2) -0.001(2) -0.003(2)
C(34) 0.080(3) 0.079(3) 0.075(3) -0.011(2) 0.016(2) 0.009(2)
C(35) 0.087(3) 0.097(3) 0.067(2) -0.020(2) 0.015(2) 0.008(2)
C(36) 0.081(3) 0.083(3) 0.063(2) -0.015(2) 0.010(2) 0.001(2)
C(37) 0.080(3) 0.071(3) 0.065(2) -0.009(2) 0.014(2) 0.006(2)
C(38) 0.091(3) 0.075(3) 0.059(2) 0.005(2) 0.005(2) 0.006(2)
C(39) 0.128(4) 0.077(3) 0.065(3) 0.005(3) 0.005(2) 0.006(2)
C(40) 0.165(6) 0.089(4) 0.074(3) -0.009(4) 0.038(4) 0.003(2)
C(41) 0.118(4) 0.131(5) 0.097(4) -0.009(3) 0.044(3) -0.006(3)
C(42) 0.091(3) 0.113(4) 0.078(3) -0.004(3) 0.025(2) -0.001(2)
C(43) 0.075(3) 0.071(3) 0.056(2) -0.003(2) -0.012(2) 0.001(2)
C(44) 0.070(3) 0.099(4) 0.073(3) 0.006(2) 0.004(2) -0.000(2)
C(45) 0.105(4) 0.126(5) 0.092(3) 0.040(4) 0.004(3) -0.021(4)
C(46) 0.155(6) 0.114(6) 0.095(4) 0.038(5) -0.007(4) -0.024(4)
C(47) 0.153(5) 0.075(4) 0.106(4) 0.009(4) 0.004(4) 0.001(3)
C(48) 0.112(3) 0.074(3) 0.073(3) 0.006(3) 0.001(2) 0.007(2)

loop_
_atom_type_symbol
_atom_type_description
_atom_type_scat_dispersion_real
_atom_type_scat_dispersion_imag
_atom_type_scat_source
C C 0.018 0.009
;
International Tables for Crystallography
(1992, Vol. C, Tables 4.2.6.8 and 6.1.1.4)
;
H H 0.000 0.000
;
International Tables for Crystallography
(1992, Vol. C, Table 6.1.1.4)
;
N N 0.031 0.018
;
International Tables for Crystallography
(1992, Vol. C, Tables 4.2.6.8 and 6.1.1.4)
;
O O 0.049 0.032
;
International Tables for Crystallography
(1992, Vol. C, Tables 4.2.6.8 and 6.1.1.4)
;

loop_
_geom_angle_atom_site_label_1
_geom_angle_atom_site_label_2
_geom_angle_atom_site_label_3
_geom_angle
_geom_angle_publ_flag
N(1) C(1) C(2) 110.6(3) yes
C(1) C(2) C(3) 113.7(5) yes
C(2) C(3) C(4) 132.8(8) yes
O(1) C(5) O(2) 125.0(4) yes
O(1) C(5) C(6) 116.6(4) yes
O(2) C(5) C(6) 118.4(3) yes
C(5) C(6) C(7) 109.7(3) yes
C(5) C(6) C(13) 106.3(3) yes
C(5) C(6) C(19) 110.7(3) yes
C(7) C(6) C(13) 110.5(3) yes
C(7) C(6) C(19) 109.5(3) yes
C(13) C(6) C(19) 110.0(2) yes
C(6) C(7) C(8) 123.7(3) yes
C(6) C(7) C(12) 120.5(3) yes
C(8) C(7) C(12) 115.8(3) yes
C(7) C(8) C(9) 122.1(4) yes
C(8) C(9) C(10) 121.0(4) yes
C(9) C(10) C(11) 118.4(4) yes
C(10) C(11) C(12) 120.6(4) yes
C(7) C(12) C(11) 122.0(4) yes
C(6) C(13) C(14) 123.1(3) yes
C(6) C(13) C(18) 118.4(3) yes
C(14) C(13) C(18) 118.5(3) yes
C(13) C(14) C(15) 120.7(4) yes
C(14) C(15) C(16) 120.2(4) yes
C(15) C(16) C(17) 120.1(4) yes
C(16) C(17) C(18) 120.0(4) yes
C(13) C(18) C(17) 120.4(4) yes
C(6) C(19) C(20) 123.2(3) yes
C(6) C(19) C(24) 119.5(3) yes
C(20) C(19) C(24) 117.2(4) yes
C(19) C(20) C(21) 120.6(4) yes
C(20) C(21) C(22) 121.0(4) yes
C(21) C(22) C(23) 119.7(4) yes
C(22) C(23) C(24) 119.9(4) yes
C(19) C(24) C(23) 121.5(3) yes
N(2) C(25) C(26) 107.4(3) yes
N(2) C(25) C(27) 106.8(3) yes
N(2) C(25) C(28) 107.1(4) yes
C(26) C(25) C(27) 112.1(4) yes
C(26) C(25) C(28) 112.0(4) yes
C(27) C(25) C(28) 111.2(3) yes
O(3) C(29) O(4) 123.5(3) yes
O(3) C(29) C(30) 119.3(4) yes
O(4) C(29) C(30) 117.2(4) yes
C(29) C(30) C(31) 105.9(3) yes
C(29) C(30) C(37) 111.5(3) yes
C(29) C(30) C(43) 108.9(3) yes
C(31) C(30) C(37) 110.1(3) yes
C(31) C(30) C(43) 112.0(3) yes
C(37) C(30) C(43) 108.5(3) yes
C(30) C(31) C(32) 122.9(3) yes
C(30) C(31) C(36) 119.8(3) yes
C(32) C(31) C(36) 117.3(3) yes
C(31) C(32) C(33) 121.5(3) yes
C(32) C(33) C(34) 120.5(3) yes
C(33) C(34) C(35) 118.9(4) yes
C(34) C(35) C(36) 120.6(4) yes
C(31) C(36) C(35) 121.2(3) yes
C(30) C(37) C(38) 118.8(4) yes
C(30) C(37) C(42) 123.1(3) yes
C(38) C(37) C(42) 118.0(4) yes
C(37) C(38) C(39) 121.9(4) yes
C(38) C(39) C(40) 118.8(4) yes
C(39) C(40) C(41) 120.3(5) yes
C(40) C(41) C(42) 120.8(5) yes
C(37) C(42) C(41) 120.3(4) yes
C(30) C(43) C(44) 124.2(4) yes
C(30) C(43) C(48) 118.3(4) yes
C(44) C(43) C(48) 117.5(4) yes
C(43) C(44) C(45) 120.4(4) yes
C(44) C(45) C(46) 120.3(5) yes
C(45) C(46) C(47) 119.9(6) yes
C(46) C(47) C(48) 120.4(6) yes
C(43) C(48) C(47) 121.4(5) yes
C(1) N(1) H(1) 109.5 no
C(1) N(1) H(2) 109.5 no
C(1) N(1) H(3) 109.5 no
H(1) N(1) H(2) 109.5 no
H(1) N(1) H(3) 109.5 no
H(2) N(1) H(3) 109.5 no
C(25) N(2) H(4) 109.5 no
C(25) N(2) H(5) 109.5 no
C(25) N(2) H(6) 109.5 no
H(4) N(2) H(5) 109.5 no
H(4) N(2) H(6) 109.5 no
H(5) N(2) H(6) 109.5 no
N(1) C(1) H(7) 109.5 no
N(1) C(1) H(8) 109.5 no
C(2) C(1) H(7) 109.5 no
C(2) C(1) H(8) 109.5 no
H(7) C(1) H(8) 108.1 no
C(1) C(2) H(9) 108.8 no
C(1) C(2) H(10) 108.8 no
C(3) C(2) H(9) 108.8 no
C(3) C(2) H(10) 108.8 no
H(9) C(2) H(10) 107.7 no
C(2) C(3) H(11) 104.0 no
C(2) C(3) H(12) 104.0 no
C(4) C(3) H(11) 104.0 no
C(4) C(3) H(12) 104.0 no
H(11) C(3) H(12) 105.5 no
C(3) C(4) H(13) 109.5 no
C(3) C(4) H(14) 109.5 no
C(3) C(4) H(15) 109.5 no
H(13) C(4) H(14) 109.5 no
H(13) C(4) H(15) 109.5 no
H(14) C(4) H(15) 109.5 no
C(7) C(8) H(16) 118.9 no
C(9) C(8) H(16) 118.9 no
C(8) C(9) H(17) 119.5 no
C(10) C(9) H(17) 119.5 no
C(9) C(10) H(18) 120.8 no
C(11) C(10) H(18) 120.8 no
C(10) C(11) H(19) 119.7 no
C(12) C(11) H(19) 119.7 no
C(7) C(12) H(20) 119.0 no
C(11) C(12) H(20) 119.0 no
C(13) C(14) H(21) 119.7 no
C(15) C(14) H(21) 119.7 no
C(14) C(15) H(22) 119.9 no
C(16) C(15) H(22) 119.9 no
C(15) C(16) H(23) 119.9 no
C(17) C(16) H(23) 119.9 no
C(16) C(17) H(24) 120.0 no
C(18) C(17) H(24) 120.0 no
C(13) C(18) H(25) 119.8 no
C(17) C(18) H(25) 119.8 no
C(19) C(20) H(26) 119.7 no
C(21) C(20) H(26) 119.7 no
C(20) C(21) H(27) 119.5 no
C(22) C(21) H(27) 119.5 no
C(21) C(22) H(28) 120.2 no
C(23) C(22) H(28) 120.2 no
C(22) C(23) H(29) 120.0 no
C(24) C(23) H(29) 120.0 no
C(19) C(24) H(30) 119.3 no
C(23) C(24) H(30) 119.3 no
C(25) C(26) H(31) 109.5 no
C(25) C(26) H(32) 109.5 no
C(25) C(26) H(33) 109.5 no
H(31) C(26) H(32) 109.5 no
H(31) C(26) H(33) 109.5 no
H(32) C(26) H(33) 109.5 no
C(25) C(27) H(34) 109.5 no
C(25) C(27) H(35) 109.5 no
C(25) C(27) H(36) 109.5 no
H(34) C(27) H(35) 109.5 no
H(34) C(27) H(36) 109.5 no
H(35) C(27) H(36) 109.5 no
C(25) C(28) H(37) 109.5 no
C(25) C(28) H(38) 109.5 no
C(25) C(28) H(39) 109.5 no
H(37) C(28) H(38) 109.5 no
H(37) C(28) H(39) 109.5 no
H(38) C(28) H(39) 109.5 no
C(31) C(32) H(40) 119.2 no
C(33) C(32) H(40) 119.3 no
C(32) C(33) H(41) 119.8 no
C(34) C(33) H(41) 119.7 no
C(33) C(34) H(42) 120.6 no
C(35) C(34) H(42) 120.6 no
C(34) C(35) H(43) 119.7 no
C(36) C(35) H(43) 119.7 no
C(31) C(36) H(44) 119.4 no
C(35) C(36) H(44) 119.4 no
C(37) C(38) H(45) 119.1 no
C(39) C(38) H(45) 119.1 no
C(38) C(39) H(46) 120.6 no
C(40) C(39) H(46) 120.6 no
C(39) C(40) H(47) 119.9 no
C(41) C(40) H(47) 119.9 no
C(40) C(41) H(48) 119.6 no
C(42) C(41) H(48) 119.6 no
C(37) C(42) H(49) 119.9 no
C(41) C(42) H(49) 119.8 no
C(43) C(44) H(50) 119.8 no
C(45) C(44) H(50) 119.8 no
C(44) C(45) H(51) 119.8 no
C(46) C(45) H(51) 119.8 no
C(45) C(46) H(52) 120.0 no
C(47) C(46) H(52) 120.1 no
C(46) C(47) H(53) 119.8 no
C(48) C(47) H(53) 119.8 no
C(43) C(48) H(54) 119.3 no
C(47) C(48) H(54) 119.3 no

loop_
_geom_bond_atom_site_label_1
_geom_bond_atom_site_label_2
_geom_bond_distance
_geom_bond_publ_flag
O(1) C(5) 1.263(5) yes
O(2) C(5) 1.237(6) yes
O(3) C(29) 1.240(6) yes
O(4) C(29) 1.255(6) yes
N(1) C(1) 1.489(5) yes
N(2) C(25) 1.502(6) yes
C(1) C(2) 1.507(7) yes
C(2) C(3) 1.447(10) yes
C(3) C(4) 1.227(12) yes
C(5) C(6) 1.578(6) yes
C(6) C(7) 1.535(5) yes
C(6) C(13) 1.553(5) yes
C(6) C(19) 1.539(5) yes
C(7) C(8) 1.377(6) yes
C(7) C(12) 1.396(6) yes
C(8) C(9) 1.380(6) yes
C(9) C(10) 1.373(8) yes
C(10) C(11) 1.360(7) yes
C(11) C(12) 1.388(6) yes
C(13) C(14) 1.379(6) yes
C(13) C(18) 1.393(6) yes
C(14) C(15) 1.392(6) yes
C(15) C(16) 1.365(7) yes
C(16) C(17) 1.372(8) yes
C(17) C(18) 1.391(6) yes
C(19) C(20) 1.391(5) yes
C(19) C(24) 1.400(5) yes
C(20) C(21) 1.388(7) yes
C(21) C(22) 1.361(7) yes
C(22) C(23) 1.378(6) yes
C(23) C(24) 1.379(6) yes
C(25) C(26) 1.527(6) yes
C(25) C(27) 1.518(6) yes
C(25) C(28) 1.509(7) yes
C(29) C(30) 1.575(5) yes
C(30) C(31) 1.539(5) yes
C(30) C(37) 1.546(5) yes
C(30) C(43) 1.540(6) yes
C(31) C(32) 1.380(5) yes
C(31) C(36) 1.390(5) yes
C(32) C(33) 1.388(6) yes
C(33) C(34) 1.371(6) yes
C(34) C(35) 1.378(6) yes
C(35) C(36) 1.383(6) yes
C(37) C(38) 1.388(5) yes
C(37) C(42) 1.382(7) yes
C(38) C(39) 1.384(6) yes
C(39) C(40) 1.376(9) yes
C(40) C(41) 1.367(8) yes
C(41) C(42) 1.383(8) yes
C(43) C(44) 1.398(6) yes
C(43) C(48) 1.392(7) yes
C(44) C(45) 1.391(8) yes
C(45) C(46) 1.375(10) yes
C(46) C(47) 1.364(11) yes
C(47) C(48) 1.378(8) yes
N(1) H(1) 0.900 no
N(1) H(2) 0.900 no
N(1) H(3) 0.900 no
N(2) H(4) 0.900 no
N(2) H(5) 0.900 no
N(2) H(6) 0.900 no
C(1) H(7) 0.980 no
C(1) H(8) 0.980 no
C(2) H(9) 0.980 no
C(2) H(10) 0.980 no
C(3) H(11) 0.980 no
C(3) H(12) 0.980 no
C(4) H(13) 0.970 no
C(4) H(14) 0.970 no
C(4) H(15) 0.970 no
C(8) H(16) 0.940 no
C(9) H(17) 0.940 no
C(10) H(18) 0.940 no
C(11) H(19) 0.940 no
C(12) H(20) 0.940 no
C(14) H(21) 0.940 no
C(15) H(22) 0.940 no
C(16) H(23) 0.940 no
C(17) H(24) 0.940 no
C(18) H(25) 0.940 no
C(20) H(26) 0.940 no
C(21) H(27) 0.940 no
C(22) H(28) 0.940 no
C(23) H(29) 0.940 no
C(24) H(30) 0.940 no
C(26) H(31) 0.970 no
C(26) H(32) 0.970 no
C(26) H(33) 0.970 no
C(27) H(34) 0.970 no
C(27) H(35) 0.970 no
C(27) H(36) 0.970 no
C(28) H(37) 0.970 no
C(28) H(38) 0.970 no
C(28) H(39) 0.970 no
C(32) H(40) 0.940 no
C(33) H(41) 0.940 no
C(34) H(42) 0.940 no
C(35) H(43) 0.940 no
C(36) H(44) 0.940 no
C(38) H(45) 0.940 no
C(39) H(46) 0.940 no
C(40) H(47) 0.940 no
C(41) H(48) 0.940 no
C(42) H(49) 0.940 no
C(44) H(50) 0.940 no
C(45) H(51) 0.940 no
C(46) H(52) 0.940 no
C(47) H(53) 0.940 no
C(48) H(54) 0.940 no

loop_
_geom_contact_atom_site_label_1
_geom_contact_atom_site_label_2
_geom_contact_distance
_geom_contact_site_symmetry_2
O(1) N(1) 2.775(4) .
O(1) N(1) 2.801(4) 2_655
O(1) C(1) 3.568(5) 2_655
O(2) N(2) 2.724(4) .
O(2) C(25) 3.463(5) .
O(2) C(26) 3.549(5) .
O(2) C(27) 3.540(5) .
O(2) C(35) 3.414(4) .
O(2) C(36) 3.345(4) .
O(3) N(2) 2.791(4) .
O(3) N(2) 3.163(4) 2_655
O(3) C(25) 3.539(6) .
O(3) C(27) 3.547(6) .
O(3) C(28) 3.445(6) 2_655
O(4) N(1) 2.703(4) 2_655
O(4) N(2) 2.980(4) 2_655
N(1) O(1) 2.775(4) .
N(1) O(1) 2.801(4) 2_655
N(1) O(4) 2.703(4) 2_655
N(1) N(1) 3.522(4) 2_655
N(1) C(5) 3.566(5) 2_655
N(2) O(2) 2.724(4) .
N(2) O(3) 2.791(4) .
N(2) O(3) 3.163(4) 2_655
N(2) O(4) 2.980(4) 2_655
N(2) C(29) 3.425(5) .
N(2) C(29) 3.415(5) 2_655
C(1) O(1) 3.568(5) 2_655
C(5) N(1) 3.566(5) 2_655
C(11) C(20) 3.599(6) 7_665
C(11) C(33) 3.568(6) 2_755
C(20) C(11) 3.599(6) 7_665
C(25) O(2) 3.463(5) .
C(25) O(3) 3.539(6) .
C(26) O(2) 3.549(5) .
C(27) O(2) 3.540(5) .
C(27) O(3) 3.547(6) .
C(28) O(3) 3.445(6) 2_655
C(29) N(2) 3.425(5) .
C(29) N(2) 3.415(5) 2_655
C(33) C(11) 3.568(6) 2_755
C(35) O(2) 3.414(4) .
C(36) O(2) 3.345(4) .
O(1) H(1) 3.286 .
O(1) H(1) 3.197 2_655
O(1) H(2) 3.015 .
O(1) H(2) 1.901 2_655
O(1) H(3) 1.909 .
O(1) H(3) 3.241 2_655
O(1) H(6) 3.479 .
O(1) H(7) 3.555 2_655
O(1) H(9) 3.076 2_655
O(1) H(10) 3.014 .
O(2) H(1) 3.497 2_655
O(2) H(2) 3.028 2_655
O(2) H(3) 3.330 .
O(2) H(4) 3.177 .
O(2) H(5) 3.143 .
O(2) H(6) 1.827 .
O(2) H(31) 2.893 .
O(2) H(35) 2.836 .
O(2) H(43) 2.956 .
O(2) H(44) 2.823 .
O(3) H(4) 1.896 .
O(3) H(4) 3.318 2_655
O(3) H(5) 3.268 .
O(3) H(5) 2.360 2_655
O(3) H(6) 3.167 .
O(3) H(32) 3.559 2_655
O(3) H(34) 2.868 .
O(3) H(37) 2.985 .
O(3) H(39) 2.640 2_655
O(4) H(1) 1.870 2_655
O(4) H(2) 3.215 2_655
O(4) H(3) 2.866 2_655
O(4) H(4) 2.942 .
O(4) H(4) 3.480 2_655
O(4) H(5) 2.156 2_655
O(4) H(6) 3.563 .
O(4) H(6) 3.108 2_655
O(4) H(8) 3.572 2_655
O(4) H(25) 3.433 2_655
O(4) H(32) 3.178 2_655
N(1) H(2) 3.004 2_655
N(1) H(3) 3.214 2_655
N(1) H(25) 3.445 .
N(2) H(4) 3.182 2_655
N(2) H(5) 3.279 2_655
N(2) H(44) 3.338 .
C(1) H(16) 3.458 2_655
C(2) H(16) 3.396 2_655
C(2) H(52) 3.345 6_655
C(3) H(47) 3.276 8_464
C(3) H(52) 3.417 6_655
C(4) H(18) 3.589 1_455
C(4) H(19) 3.418 1_455
C(4) H(38) 3.161 5_455
C(4) H(47) 3.402 8_464
C(4) H(48) 3.438 8_464
C(5) H(2) 2.739 2_655
C(5) H(3) 2.762 .
C(5) H(6) 2.880 .
C(5) H(43) 3.279 .
C(7) H(43) 3.475 .
C(8) H(9) 3.537 2_655
C(8) H(43) 3.266 .
C(8) H(53) 3.289 6_655
C(9) H(42) 3.508 .
C(9) H(42) 3.335 2_755
C(9) H(53) 3.247 6_655
C(10) H(14) 3.330 1_655
C(10) H(27) 3.570 7_665
C(10) H(38) 3.584 5_555
C(10) H(42) 3.110 2_755
C(11) H(14) 3.399 1_655
C(11) H(26) 3.004 7_665
C(11) H(27) 3.176 7_665
C(11) H(41) 2.818 2_755
C(11) H(42) 3.238 2_755
C(12) H(26) 3.286 7_665
C(12) H(41) 2.909 2_755
C(12) H(42) 3.583 2_755
C(14) H(20) 3.435 7_665
C(14) H(53) 3.233 6_655
C(15) H(40) 3.115 8_464
C(15) H(41) 3.265 8_464
C(16) H(15) 3.404 7_565
C(16) H(24) 3.492 7_565
C(16) H(40) 3.267 8_464
C(16) H(41) 3.336 8_464
C(17) H(8) 2.900 .
C(17) H(15) 3.333 7_565
C(17) H(23) 3.459 7_565
C(18) H(3) 3.155 .
C(18) H(8) 3.179 .
C(18) H(10) 3.549 .
C(19) H(31) 3.223 .
C(20) H(19) 3.171 7_665
C(20) H(20) 3.458 7_665
C(20) H(31) 3.318 .
C(21) H(19) 3.466 7_665
C(21) H(21) 3.391 7_665
C(21) H(31) 3.461 .
C(21) H(54) 3.342 4_564
C(22) H(22) 3.565 7_665
C(22) H(31) 3.524 .
C(22) H(54) 3.395 4_564
C(23) H(31) 3.445 .
C(23) H(35) 3.331 .
C(23) H(40) 3.587 2_755
C(23) H(45) 3.421 2_755
C(24) H(31) 3.308 .
C(24) H(35) 3.240 .
C(24) H(41) 3.460 2_755
C(24) H(43) 3.362 .
C(26) H(49) 3.367 2_655
C(27) H(44) 3.219 .
C(27) H(47) 3.372 4_564
C(27) H(51) 3.250 2_755
C(28) H(13) 3.343 5_545
C(28) H(18) 3.062 5_445
C(29) H(1) 2.866 2_655
C(29) H(4) 2.609 .
C(29) H(5) 2.516 2_655
C(29) H(6) 3.515 .
C(29) H(32) 3.389 2_655
C(29) H(39) 3.393 2_655
C(30) H(1) 3.575 2_655
C(31) H(1) 3.111 2_655
C(31) H(7) 3.448 2_655
C(32) H(7) 3.215 2_655
C(32) H(8) 3.453 2_655
C(32) H(22) 3.250 8_565
C(32) H(23) 3.376 8_565
C(32) H(29) 3.188 2_755
C(33) H(7) 2.866 2_655
C(33) H(8) 3.541 2_655
C(33) H(14) 3.576 2_655
C(33) H(19) 3.570 2_755
C(33) H(22) 3.549 8_565
C(33) H(23) 3.593 8_565
C(33) H(29) 3.548 2_755
C(33) H(30) 3.195 2_755
C(34) H(7) 2.737 2_655
C(34) H(14) 3.539 2_655
C(34) H(30) 3.374 2_755
C(34) H(42) 3.310 2_755
C(34) H(43) 3.139 2_755
C(35) H(1) 3.568 2_655
C(35) H(7) 2.953 2_655
C(35) H(16) 3.596 .
C(35) H(30) 3.339 .
C(35) H(42) 3.411 2_755
C(35) H(43) 3.408 2_755
C(36) H(1) 3.042 2_655
C(36) H(7) 3.300 2_655
C(36) H(35) 3.568 .
C(37) H(28) 3.431 4_565
C(38) H(22) 3.506 8_565
C(38) H(28) 2.989 4_565
C(38) H(29) 3.498 2_755
C(38) H(45) 3.531 3_766
C(38) H(46) 3.249 3_766
C(39) H(22) 3.279 8_565
C(39) H(28) 3.023 4_565
C(39) H(45) 3.152 3_766
C(40) H(12) 3.124 8_565
C(40) H(13) 3.298 8_565
C(40) H(28) 3.436 4_565
C(40) H(33) 3.520 4_565
C(40) H(36) 3.160 4_565
C(41) H(13) 3.238 8_565
C(41) H(24) 3.445 2_655
C(41) H(33) 3.174 4_565
C(42) H(24) 3.540 2_655
C(42) H(32) 3.157 2_655
C(43) H(34) 3.534 .
C(43) H(46) 3.512 3_766
C(44) H(29) 3.230 2_755
C(44) H(34) 3.514 .
C(44) H(46) 3.394 3_766
C(45) H(36) 3.522 2_755
C(45) H(46) 3.240 3_766
C(45) H(47) 3.369 3_766
C(45) H(51) 3.159 2_755
C(46) H(12) 3.519 6_645
C(46) H(46) 3.210 3_766
C(46) H(47) 3.557 3_766
C(47) H(21) 3.441 6_645
C(47) H(46) 3.296 3_766
C(48) H(27) 3.418 4_565
C(48) H(28) 3.208 4_565
C(48) H(46) 3.426 3_766
H(1) O(1) 3.286 .
H(1) O(1) 3.197 2_655
H(1) O(2) 3.497 2_655
H(1) O(4) 1.870 2_655
H(1) C(29) 2.866 2_655
H(1) C(30) 3.575 2_655
H(1) C(31) 3.111 2_655
H(1) C(35) 3.568 2_655
H(1) C(36) 3.042 2_655
H(1) H(2) 3.491 2_655
H(1) H(5) 3.495 .
H(1) H(25) 3.429 .
H(1) H(44) 3.176 2_655
H(1) H(49) 3.566 2_655
H(2) O(1) 3.015 .
H(2) O(1) 1.901 2_655
H(2) O(2) 3.028 2_655
H(2) O(4) 3.215 2_655
H(2) N(1) 3.004 2_655
H(2) C(5) 2.739 2_655
H(2) H(1) 3.491 2_655
H(2) H(2) 2.677 2_655
H(2) H(3) 2.522 2_655
H(2) H(16) 3.018 2_655
H(3) O(1) 1.909 .
H(3) O(1) 3.241 2_655
H(3) O(2) 3.330 .
H(3) O(4) 2.866 2_655
H(3) N(1) 3.214 2_655
H(3) C(5) 2.762 .
H(3) C(18) 3.155 .
H(3) H(2) 2.522 2_655
H(3) H(3) 3.139 2_655
H(3) H(25) 2.848 .
H(4) O(2) 3.177 .
H(4) O(3) 1.896 .
H(4) O(3) 3.318 2_655
H(4) O(4) 2.942 .
H(4) O(4) 3.480 2_655
H(4) N(2) 3.182 2_655
H(4) C(29) 2.609 .
H(4) H(4) 2.873 2_655
H(4) H(5) 2.657 2_655
H(4) H(39) 3.598 2_655
H(4) H(44) 3.037 .
H(5) O(2) 3.143 .
H(5) O(3) 3.268 .
H(5) O(3) 2.360 2_655
H(5) O(4) 2.156 2_655
H(5) N(2) 3.279 2_655
H(5) C(29) 2.516 2_655
H(5) H(1) 3.495 .
H(5) H(4) 2.657 2_655
H(5) H(5) 3.122 2_655
H(5) H(49) 3.383 2_655
H(6) O(1) 3.479 .
H(6) O(2) 1.827 .
H(6) O(3) 3.167 .
H(6) O(4) 3.563 .
H(6) O(4) 3.108 2_655
H(6) C(5) 2.880 .
H(6) C(29) 3.515 .
H(6) H(44) 2.884 .
H(7) O(1) 3.555 2_655
H(7) C(31) 3.448 2_655
H(7) C(32) 3.215 2_655
H(7) C(33) 2.866 2_655
H(7) C(34) 2.737 2_655
H(7) C(35) 2.953 2_655
H(7) C(36) 3.300 2_655
H(7) H(16) 2.985 2_655
H(7) H(41) 3.280 2_655
H(7) H(42) 3.098 2_655
H(7) H(43) 3.403 2_655
H(8) O(4) 3.572 2_655
H(8) C(17) 2.900 .
H(8) C(18) 3.179 .
H(8) C(32) 3.453 2_655
H(8) C(33) 3.541 2_655
H(8) H(23) 3.328 7_565
H(8) H(24) 2.747 .
H(8) H(25) 3.201 .
H(9) O(1) 3.076 2_655
H(9) C(8) 3.537 2_655
H(9) H(9) 3.435 2_655
H(9) H(10) 3.564 2_655
H(9) H(16) 2.686 2_655
H(9) H(52) 3.423 6_655
H(10) O(1) 3.014 .
H(10) C(18) 3.549 .
H(10) H(9) 3.564 2_655
H(10) H(52) 2.730 6_655
H(11) H(17) 3.257 2_655
H(11) H(36) 3.355 5_455
H(11) H(38) 3.357 5_455
H(11) H(47) 3.314 8_464
H(11) H(51) 3.577 6_655
H(11) H(52) 3.340 6_655
H(12) C(40) 3.124 8_464
H(12) C(46) 3.519 6_655
H(12) H(47) 2.518 8_464
H(12) H(48) 3.595 8_464
H(12) H(52) 2.847 6_655
H(13) C(28) 3.343 5_455
H(13) C(40) 3.298 8_464
H(13) C(41) 3.238 8_464
H(13) H(18) 3.474 1_455
H(13) H(19) 3.396 1_455
H(13) H(36) 3.259 5_455
H(13) H(38) 2.417 5_455
H(13) H(47) 2.774 8_464
H(13) H(48) 2.652 8_464
H(14) C(10) 3.330 1_455
H(14) C(11) 3.399 1_455
H(14) C(33) 3.576 2_655
H(14) C(34) 3.539 2_655
H(14) H(17) 2.996 2_655
H(14) H(18) 2.852 1_455
H(14) H(19) 2.978 1_455
H(14) H(38) 3.099 5_455
H(14) H(41) 3.327 2_655
H(14) H(42) 3.275 2_655
H(15) C(16) 3.404 7_565
H(15) C(17) 3.333 7_565
H(15) H(19) 3.326 1_455
H(15) H(23) 3.105 7_565
H(15) H(24) 2.964 7_565
H(15) H(41) 3.440 2_655
H(15) H(48) 3.410 8_464
H(16) C(1) 3.458 2_655
H(16) C(2) 3.396 2_655
H(16) C(35) 3.596 .
H(16) H(2) 3.018 2_655
H(16) H(7) 2.985 2_655
H(16) H(9) 2.686 2_655
H(16) H(43) 3.200 .
H(16) H(53) 3.554 6_655
H(17) H(11) 3.257 2_655
H(17) H(14) 2.996 2_655
H(17) H(18) 3.113 2_755
H(17) H(37) 3.426 6_655
H(17) H(42) 3.335 .
H(17) H(53) 3.485 6_655
H(18) C(4) 3.589 1_655
H(18) C(28) 3.062 5_555
H(18) H(13) 3.474 1_655
H(18) H(14) 2.852 1_655
H(18) H(17) 3.113 2_755
H(18) H(37) 3.053 5_555
H(18) H(38) 2.729 5_555
H(18) H(39) 2.891 5_555
H(18) H(42) 3.397 2_755
H(19) C(4) 3.418 1_655
H(19) C(20) 3.171 7_665
H(19) C(21) 3.466 7_665
H(19) C(33) 3.570 2_755
H(19) H(13) 3.396 1_655
H(19) H(14) 2.978 1_655
H(19) H(15) 3.326 1_655
H(19) H(26) 2.427 7_665
H(19) H(27) 3.028 7_665
H(19) H(41) 2.735 2_755
H(19) H(42) 3.597 2_755
H(20) C(14) 3.435 7_665
H(20) C(20) 3.458 7_665
H(20) H(20) 3.388 7_665
H(20) H(21) 3.410 7_665
H(20) H(26) 2.972 7_665
H(20) H(41) 2.879 2_755
H(21) C(21) 3.391 7_665
H(21) C(47) 3.441 6_655
H(21) H(20) 3.410 7_665
H(21) H(27) 3.404 7_665
H(21) H(53) 2.620 6_655
H(22) C(22) 3.565 7_665
H(22) C(32) 3.250 8_464
H(22) C(33) 3.549 8_464
H(22) C(38) 3.506 8_464
H(22) C(39) 3.279 8_464
H(22) H(40) 2.476 8_464
H(22) H(41) 3.091 8_464
H(22) H(46) 3.278 8_464
H(23) C(17) 3.459 7_565
H(23) C(32) 3.376 8_464
H(23) C(33) 3.593 8_464
H(23) H(8) 3.328 7_565
H(23) H(15) 3.105 7_565
H(23) H(23) 3.456 7_565
H(23) H(24) 2.674 7_565
H(23) H(40) 2.786 8_464
H(23) H(41) 3.214 8_464
H(24) C(16) 3.492 7_565
H(24) C(41) 3.445 2_655
H(24) C(42) 3.540 2_655
H(24) H(8) 2.747 .
H(24) H(15) 2.964 7_565
H(24) H(23) 2.674 7_565
H(24) H(48) 3.226 2_655
H(24) H(49) 3.383 2_655
H(25) O(4) 3.433 2_655
H(25) N(1) 3.445 .
H(25) H(1) 3.429 .
H(25) H(3) 2.848 .
H(25) H(8) 3.201 .
H(25) H(31) 3.377 .
H(25) H(49) 2.952 2_655
H(26) C(11) 3.004 7_665
H(26) C(12) 3.286 7_665
H(26) H(19) 2.427 7_665
H(26) H(20) 2.972 7_665
H(27) C(10) 3.570 7_665
H(27) C(11) 3.176 7_665
H(27) C(48) 3.418 4_564
H(27) H(19) 3.028 7_665
H(27) H(21) 3.404 7_665
H(27) H(53) 3.215 4_564
H(27) H(54) 2.681 4_564
H(28) C(37) 3.431 4_564
H(28) C(38) 2.989 4_564
H(28) C(39) 3.023 4_564
H(28) C(40) 3.436 4_564
H(28) C(48) 3.208 4_564
H(28) H(45) 3.215 2_755
H(28) H(45) 3.221 4_564
H(28) H(46) 3.334 2_755
H(28) H(46) 3.305 4_564
H(28) H(54) 2.800 4_564
H(29) C(32) 3.188 2_755
H(29) C(33) 3.548 2_755
H(29) C(38) 3.498 2_755
H(29) C(44) 3.230 2_755
H(29) H(35) 3.262 .
H(29) H(40) 3.158 2_755
H(29) H(45) 2.726 2_755
H(29) H(46) 3.441 4_564
H(29) H(50) 2.780 2_755
H(30) C(33) 3.195 2_755
H(30) C(34) 3.374 2_755
H(30) C(35) 3.339 .
H(30) H(35) 3.128 .
H(30) H(41) 3.202 2_755
H(30) H(42) 3.494 2_755
H(30) H(43) 2.450 .
H(30) H(44) 3.598 .
H(31) O(2) 2.893 .
H(31) C(19) 3.223 .
H(31) C(20) 3.318 .
H(31) C(21) 3.461 .
H(31) C(22) 3.524 .
H(31) C(23) 3.445 .
H(31) C(24) 3.308 .
H(31) H(25) 3.377 .
H(31) H(49) 3.506 2_655
H(32) O(3) 3.559 2_655
H(32) O(4) 3.178 2_655
H(32) C(29) 3.389 2_655
H(32) C(42) 3.157 2_655
H(32) H(49) 2.474 2_655
H(33) C(40) 3.520 4_564
H(33) C(41) 3.174 4_564
H(33) H(47) 3.368 4_564
H(33) H(48) 2.719 4_564
H(34) O(3) 2.868 .
H(34) C(43) 3.534 .
H(34) C(44) 3.514 .
H(34) H(44) 2.930 .
H(34) H(51) 3.099 2_755
H(35) O(2) 2.836 .
H(35) C(23) 3.331 .
H(35) C(24) 3.240 .
H(35) C(36) 3.568 .
H(35) H(29) 3.262 .
H(35) H(30) 3.128 .
H(35) H(44) 2.687 .
H(35) H(51) 3.329 2_755
H(36) C(40) 3.160 4_564
H(36) C(45) 3.522 2_755
H(36) H(11) 3.355 5_545
H(36) H(13) 3.259 5_545
H(36) H(47) 2.413 4_564
H(36) H(51) 2.800 2_755
H(37) O(3) 2.985 .
H(37) H(17) 3.426 6_645
H(37) H(18) 3.053 5_445
H(37) H(37) 3.357 2_655
H(37) H(39) 3.472 2_655
H(38) C(4) 3.161 5_545
H(38) C(10) 3.584 5_445
H(38) H(11) 3.357 5_545
H(38) H(13) 2.417 5_545
H(38) H(14) 3.099 5_545
H(38) H(18) 2.729 5_445
H(38) H(48) 3.482 4_564
H(39) O(3) 2.640 2_655
H(39) C(29) 3.393 2_655
H(39) H(4) 3.598 2_655
H(39) H(18) 2.891 5_445
H(39) H(37) 3.472 2_655
H(39) H(54) 3.322 2_655
H(40) C(15) 3.115 8_565
H(40) C(16) 3.267 8_565
H(40) C(23) 3.587 2_755
H(40) H(22) 2.476 8_565
H(40) H(23) 2.786 8_565
H(40) H(29) 3.158 2_755
H(41) C(11) 2.818 2_755
H(41) C(12) 2.909 2_755
H(41) C(15) 3.265 8_565
H(41) C(16) 3.336 8_565
H(41) C(24) 3.460 2_755
H(41) H(7) 3.280 2_655
H(41) H(14) 3.327 2_655
H(41) H(15) 3.440 2_655
H(41) H(19) 2.735 2_755
H(41) H(20) 2.879 2_755
H(41) H(22) 3.091 8_565
H(41) H(23) 3.214 8_565
H(41) H(30) 3.202 2_755
H(42) C(9) 3.508 .
H(42) C(9) 3.335 2_755
H(42) C(10) 3.110 2_755
H(42) C(11) 3.238 2_755
H(42) C(12) 3.583 2_755
H(42) C(34) 3.310 2_755
H(42) C(35) 3.411 2_755
H(42) H(7) 3.098 2_655
H(42) H(14) 3.275 2_655
H(42) H(17) 3.335 .
H(42) H(18) 3.397 2_755
H(42) H(19) 3.597 2_755
H(42) H(30) 3.494 2_755
H(42) H(42) 2.700 2_755
H(42) H(43) 2.900 2_755
H(43) O(2) 2.956 .
H(43) C(5) 3.279 .
H(43) C(7) 3.475 .
H(43) C(8) 3.266 .
H(43) C(24) 3.362 .
H(43) C(34) 3.139 2_755
H(43) C(35) 3.408 2_755
H(43) H(7) 3.403 2_655
H(43) H(16) 3.200 .
H(43) H(30) 2.450 .
H(43) H(42) 2.900 2_755
H(43) H(43) 3.380 2_755
H(44) O(2) 2.823 .
H(44) N(2) 3.338 .
H(44) C(27) 3.219 .
H(44) H(1) 3.176 2_655
H(44) H(4) 3.037 .
H(44) H(6) 2.884 .
H(44) H(30) 3.598 .
H(44) H(34) 2.930 .
H(44) H(35) 2.687 .
H(45) C(23) 3.421 2_755
H(45) C(38) 3.531 3_766
H(45) C(39) 3.152 3_766
H(45) H(28) 3.215 2_755
H(45) H(28) 3.221 4_565
H(45) H(29) 2.726 2_755
H(45) H(45) 3.212 3_766
H(45) H(46) 2.504 3_766
H(46) C(38) 3.249 3_766
H(46) C(43) 3.512 3_766
H(46) C(44) 3.394 3_766
H(46) C(45) 3.240 3_766
H(46) C(46) 3.210 3_766
H(46) C(47) 3.296 3_766
H(46) C(48) 3.426 3_766
H(46) H(22) 3.278 8_565
H(46) H(28) 3.334 2_755
H(46) H(28) 3.305 4_565
H(46) H(29) 3.441 4_565
H(46) H(45) 2.504 3_766
H(47) C(3) 3.276 8_565
H(47) C(4) 3.402 8_565
H(47) C(27) 3.372 4_565
H(47) C(45) 3.369 3_766
H(47) C(46) 3.557 3_766
H(47) H(11) 3.314 8_565
H(47) H(12) 2.518 8_565
H(47) H(13) 2.774 8_565
H(47) H(33) 3.368 4_565
H(47) H(36) 2.413 4_565
H(47) H(51) 3.178 3_766
H(47) H(52) 3.525 3_766
H(48) C(4) 3.438 8_565
H(48) H(12) 3.595 8_565
H(48) H(13) 2.652 8_565
H(48) H(15) 3.410 8_565
H(48) H(24) 3.226 2_655
H(48) H(33) 2.719 4_565
H(48) H(38) 3.482 4_565
H(49) C(26) 3.367 2_655
H(49) H(1) 3.566 2_655
H(49) H(5) 3.383 2_655
H(49) H(24) 3.383 2_655
H(49) H(25) 2.952 2_655
H(49) H(31) 3.506 2_655
H(49) H(32) 2.474 2_655
H(50) H(29) 2.780 2_755
H(51) C(27) 3.250 2_755
H(51) C(45) 3.159 2_755
H(51) H(11) 3.577 6_645
H(51) H(34) 3.099 2_755
H(51) H(35) 3.329 2_755
H(51) H(36) 2.800 2_755
H(51) H(47) 3.178 3_766
H(51) H(51) 2.823 2_755
H(52) C(2) 3.345 6_645
H(52) C(3) 3.417 6_645
H(52) H(9) 3.423 6_645
H(52) H(10) 2.730 6_645
H(52) H(11) 3.340 6_645
H(52) H(12) 2.847 6_645
H(52) H(47) 3.525 3_766
H(53) C(8) 3.289 6_645
H(53) C(9) 3.247 6_645
H(53) C(14) 3.233 6_645
H(53) H(16) 3.554 6_645
H(53) H(17) 3.485 6_645
H(53) H(21) 2.620 6_645
H(53) H(27) 3.215 4_565
H(54) C(21) 3.342 4_565
H(54) C(22) 3.395 4_565
H(54) H(27) 2.681 4_565
H(54) H(28) 2.800 4_565
H(54) H(39) 3.322 2_655

loop_
_geom_torsion_atom_site_label_1
_geom_torsion_atom_site_label_2
_geom_torsion_atom_site_label_3
_geom_torsion_atom_site_label_4
_geom_torsion
N(1) C(1) C(2) C(3) -176.5(6)
C(1) C(2) C(3) C(4) 6.8(18)
O(1) C(5) C(6) C(7) 71.3(4)
O(1) C(5) C(6) C(13) -48.2(4)
O(1) C(5) C(6) C(19) -167.7(3)
O(2) C(5) C(6) C(7) -109.1(4)
O(2) C(5) C(6) C(13) 131.4(3)
O(2) C(5) C(6) C(19) 11.9(4)
C(5) C(6) C(7) C(8) -23.3(5)
C(5) C(6) C(7) C(12) 157.3(3)
C(5) C(6) C(13) C(14) 133.5(4)
C(5) C(6) C(13) C(18) -48.6(4)
C(5) C(6) C(19) C(20) 120.0(4)
C(5) C(6) C(19) C(24) -63.0(4)
C(7) C(6) C(13) C(14) 14.5(5)
C(7) C(6) C(13) C(18) -167.6(3)
C(13) C(6) C(7) C(8) 93.6(4)
C(13) C(6) C(7) C(12) -85.8(4)
C(7) C(6) C(19) C(20) -118.9(4)
C(7) C(6) C(19) C(24) 58.1(4)
C(19) C(6) C(7) C(8) -145.0(3)
C(19) C(6) C(7) C(12) 35.7(4)
C(13) C(6) C(19) C(20) 2.8(5)
C(13) C(6) C(19) C(24) 179.8(3)
C(19) C(6) C(13) C(14) -106.6(4)
C(19) C(6) C(13) C(18) 71.3(4)
C(6) C(7) C(8) C(9) -178.8(4)
C(6) C(7) C(12) C(11) 178.8(3)
C(8) C(7) C(12) C(11) -0.6(5)
C(12) C(7) C(8) C(9) 0.5(6)
C(7) C(8) C(9) C(10) -0.4(7)
C(8) C(9) C(10) C(11) 0.3(7)
C(9) C(10) C(11) C(12) -0.4(6)
C(10) C(11) C(12) C(7) 0.5(6)
C(6) C(13) C(14) C(15) 177.3(4)
C(6) C(13) C(18) C(17) -176.4(4)
C(14) C(13) C(18) C(17) 1.6(6)
C(18) C(13) C(14) C(15) -0.6(6)
C(13) C(14) C(15) C(16) -0.3(6)
C(14) C(15) C(16) C(17) 0.2(6)
C(15) C(16) C(17) C(18) 0.8(8)
C(16) C(17) C(18) C(13) -1.7(7)
C(6) C(19) C(20) C(21) 179.6(4)
C(6) C(19) C(24) C(23) 179.5(4)
C(20) C(19) C(24) C(23) -3.3(6)
C(24) C(19) C(20) C(21) 2.5(6)
C(19) C(20) C(21) C(22) -0.7(7)
C(20) C(21) C(22) C(23) -0.5(8)
C(21) C(22) C(23) C(24) -0.2(6)
C(22) C(23) C(24) C(19) 2.2(7)
O(3) C(29) C(30) C(31) 122.8(4)
O(3) C(29) C(30) C(37) -117.5(4)
O(3) C(29) C(30) C(43) 2.1(5)
O(4) C(29) C(30) C(31) -54.4(5)
O(4) C(29) C(30) C(37) 65.4(5)
O(4) C(29) C(30) C(43) -175.0(4)
C(29) C(30) C(31) C(32) 132.0(4)
C(29) C(30) C(31) C(36) -50.0(4)
C(29) C(30) C(37) C(38) 164.7(4)
C(29) C(30) C(37) C(42) -18.9(5)
C(29) C(30) C(43) C(44) 119.6(4)
C(29) C(30) C(43) C(48) -62.1(4)
C(31) C(30) C(37) C(38) -78.1(4)
C(31) C(30) C(37) C(42) 98.3(4)
C(37) C(30) C(31) C(32) 11.3(5)
C(37) C(30) C(31) C(36) -170.7(3)
C(31) C(30) C(43) C(44) 2.9(5)
C(31) C(30) C(43) C(48) -178.9(3)
C(43) C(30) C(31) C(32) -109.4(4)
C(43) C(30) C(31) C(36) 68.5(4)
C(37) C(30) C(43) C(44) -118.8(4)
C(37) C(30) C(43) C(48) 59.4(4)
C(43) C(30) C(37) C(38) 44.8(4)
C(43) C(30) C(37) C(42) -138.9(4)
C(30) C(31) C(32) C(33) 177.2(3)
C(30) C(31) C(36) C(35) -177.6(3)
C(32) C(31) C(36) C(35) 0.5(6)
C(36) C(31) C(32) C(33) -0.9(5)
C(31) C(32) C(33) C(34) 0.3(6)
C(32) C(33) C(34) C(35) 0.7(6)
C(33) C(34) C(35) C(36) -1.1(6)
C(34) C(35) C(36) C(31) 0.5(6)
C(30) C(37) C(38) C(39) 175.0(3)
C(30) C(37) C(42) C(41) -176.4(4)
C(38) C(37) C(42) C(41) -0.0(6)
C(42) C(37) C(38) C(39) -1.6(6)
C(37) C(38) C(39) C(40) 2.0(6)
C(38) C(39) C(40) C(41) -0.9(7)
C(39) C(40) C(41) C(42) -0.6(8)
C(40) C(41) C(42) C(37) 1.1(7)
C(30) C(43) C(44) C(45) 179.6(3)
C(30) C(43) C(48) C(47) 179.5(4)
C(44) C(43) C(48) C(47) -2.2(6)
C(48) C(43) C(44) C(45) 1.4(5)
C(43) C(44) C(45) C(46) 0.4(7)
C(44) C(45) C(46) C(47) -1.5(8)
C(45) C(46) C(47) C(48) 0.6(8)
C(46) C(47) C(48) C(43) 1.2(7)
